data_7112745
loop_
_publ_author_name
'Heui Beom Lee'
'Justin A. Bogart'
'Patrick J. Carroll'
'Eric J. Schelter'

_publ_section_title
;
 Structural and electrochemical characterization of a cerium(IV)
 hydroxamate complex: implications for the beneficiation of light rare
 earth ores
;
_journal_name_full Chem.Commun.
_journal_page_first 5361
_journal_paper_doi 10.1039/C3CC46486E
_journal_volume 50
_journal_year 2014
_chemical_formula_sum 'C59 H71 Ce N7 O8'
_chemical_formula_weight 1146.35
_space_group_IT_number 2
_symmetry_cell_setting triclinic
_symmetry_Int_Tables_number 2
_symmetry_space_group_name_Hall '-P 1'
_symmetry_space_group_name_H-M 'P -1'
_atom_sites_solution_hydrogens geom
_atom_sites_solution_primary direct
_audit_creation_method SHELXL-97
_cell_angle_alpha 77.983(5)
_cell_angle_beta 76.940(5)
_cell_angle_gamma 74.647(4)
_cell_formula_units_Z 2
_cell_length_a 11.1132(9)
_cell_length_b 16.0672(13)
_cell_length_c 17.0331(14)
_cell_measurement_temperature 100(1)
_cell_volume 2821.1(4)
_computing_data_collection 'Bruker APEX2'
_computing_data_reduction 'Bruker SAINT'
_computing_structure_refinement 'SHELXL-97 (Sheldrick, 2008)'
_computing_structure_solution 'SHELXS-97 (Sheldrick, 2008)'
_diffrn_ambient_temperature 100(1)
_diffrn_measured_fraction_theta_full 0.969
_diffrn_measured_fraction_theta_max 0.969
_diffrn_measurement_device 'CCD Area Detector'
_diffrn_measurement_device_type 'Bruker APEXII'
_diffrn_measurement_method 'phi and omega scans'
_diffrn_radiation_monochromator graphite
_diffrn_radiation_source 'sealed tube'
_diffrn_radiation_type MoK\a
_diffrn_radiation_wavelength 0.71073
_diffrn_reflns_av_R_equivalents 0.0581
_diffrn_reflns_av_sigmaI/netI 0.0477
_diffrn_reflns_limit_h_max 14
_diffrn_reflns_limit_h_min -13
_diffrn_reflns_limit_k_max 20
_diffrn_reflns_limit_k_min -20
_diffrn_reflns_limit_l_max 22
_diffrn_reflns_limit_l_min 0
_diffrn_reflns_number 83463
_diffrn_reflns_theta_full 27.57
_diffrn_reflns_theta_max 27.57
_diffrn_reflns_theta_min 1.67
_exptl_absorpt_coefficient_mu 0.866
_exptl_absorpt_correction_T_max 0.7456
_exptl_absorpt_correction_T_min 0.6895
_exptl_absorpt_correction_type multi-scan
_exptl_absorpt_process_details '(SADABS; Sheldrick, 2007)'
_exptl_crystal_density_diffrn 1.349
_exptl_crystal_density_method 'not measured'
_exptl_crystal_F_000 1192
_exptl_crystal_size_max 0.25
_exptl_crystal_size_mid 0.12
_exptl_crystal_size_min 0.06
_refine_diff_density_max 1.822
_refine_diff_density_min -1.064
_refine_diff_density_rms 0.130
_refine_ls_extinction_method none
_refine_ls_goodness_of_fit_ref 1.148
_refine_ls_hydrogen_treatment constr
_refine_ls_matrix_type full
_refine_ls_number_parameters 690
_refine_ls_number_reflns 13155
_refine_ls_number_restraints 660
_refine_ls_restrained_S_all 1.124
_refine_ls_R_factor_all 0.0599
_refine_ls_R_factor_gt 0.0488
_refine_ls_shift/su_max 0.001
_refine_ls_shift/su_mean 0.000
_refine_ls_structure_factor_coef Fsqd
_refine_ls_weighting_details 'calc w=1/[\s^2^(Fo^2^)+(0.0632P)^2^+6.5945P] where P=(Fo^2^+2Fc^2^)/3'
_refine_ls_weighting_scheme calc
_refine_ls_wR_factor_gt 0.1213
_refine_ls_wR_factor_ref 0.1316
_reflns_number_gt 11905
_reflns_number_total 13155
_reflns_threshold_expression >2sigma(I)
_cod_data_source_file c3cc46486e.txt
_cod_data_source_block twin51
_cod_original_sg_symbol_H-M 'P -1       '
_cod_database_code 7112745

loop_
_symmetry_equiv_pos_as_xyz
'x, y, z'
'-x, -y, -z'

loop_
_atom_site_label
_atom_site_type_symbol
_atom_site_fract_x
_atom_site_fract_y
_atom_site_fract_z
_atom_site_U_iso_or_equiv
_atom_site_adp_type
_atom_site_occupancy
_atom_site_symmetry_multiplicity
_atom_site_calc_flag
_atom_site_refinement_flags
Ce1 Ce 0.47801(2) 0.253743(17) 0.251547(16) 0.01357(7) Uani 1 1 d U
O1 O 0.3432(3) 0.3868(2) 0.25810(19) 0.0198(7) Uani 1 1 d U
O2 O 0.3177(3) 0.2650(2) 0.3746(2) 0.0224(7) Uani 1 1 d U
O3 O 0.4007(3) 0.1352(2) 0.25841(18) 0.0193(6) Uani 1 1 d U
O4 O 0.3642(3) 0.26065(19) 0.14484(19) 0.0178(6) Uani 1 1 d U
O5 O 0.5900(3) 0.3353(2) 0.15127(18) 0.0158(6) Uani 1 1 d U
O6 O 0.6369(3) 0.1728(2) 0.1531(2) 0.0201(6) Uani 1 1 d U
O7 O 0.5969(3) 0.1550(2) 0.33539(19) 0.0211(7) Uani 1 1 d U
O8 O 0.5626(3) 0.3143(2) 0.3417(2) 0.0227(7) Uani 1 1 d U
N1 N 0.2654(4) 0.4066(3) 0.3306(2) 0.0207(8) Uani 1 1 d U
N2 N 0.3626(4) 0.1219(2) 0.1912(2) 0.0183(7) Uani 1 1 d U
N3 N 0.6706(3) 0.3004(2) 0.0855(2) 0.0142(7) Uani 1 1 d U
N4 N 0.6316(4) 0.1781(3) 0.3986(2) 0.0249(9) Uani 1 1 d U
C1 C 0.2108(5) 0.4980(3) 0.3251(3) 0.0211(9) Uani 1 1 d U
C2 C 0.2781(5) 0.5523(3) 0.3411(3) 0.0258(10) Uani 1 1 d U
H2 H 0.3533 0.5284 0.3610 0.034 Uiso 1 1 calc R
C3 C 0.2325(5) 0.6425(3) 0.3274(3) 0.0297(11) Uani 1 1 d U
H3 H 0.2784 0.6791 0.3366 0.039 Uiso 1 1 calc R
C4 C 0.1178(5) 0.6780(3) 0.2996(3) 0.0294(11) Uani 1 1 d U
H4 H 0.0863 0.7382 0.2912 0.039 Uiso 1 1 calc R
C5 C 0.0517(5) 0.6236(4) 0.2847(4) 0.0319(12) Uani 1 1 d U
H5 H -0.0247 0.6472 0.2662 0.042 Uiso 1 1 calc R
C6 C 0.0980(5) 0.5335(3) 0.2969(3) 0.0286(11) Uani 1 1 d U
H6 H 0.0531 0.4972 0.2861 0.038 Uiso 1 1 calc R
C7 C 0.2569(5) 0.3387(3) 0.3901(3) 0.0258(10) Uani 1 1 d U
C8 C 0.1723(5) 0.3486(3) 0.4738(3) 0.0310(11) Uani 1 1 d U
C9 C 0.2053(8) 0.4097(7) 0.5158(4) 0.069(2) Uani 1 1 d U
H9a H 0.1742 0.4689 0.4914 0.103 Uiso 1 1 calc R
H9b H 0.2958 0.3982 0.5106 0.103 Uiso 1 1 calc R
H9c H 0.1673 0.4016 0.5725 0.103 Uiso 1 1 calc R
C10 C 0.0345(7) 0.3784(7) 0.4649(4) 0.072(3) Uani 1 1 d U
H10a H -0.0169 0.3912 0.5163 0.108 Uiso 1 1 calc R
H10b H 0.0094 0.3330 0.4483 0.108 Uiso 1 1 calc R
H10c H 0.0235 0.4300 0.4246 0.108 Uiso 1 1 calc R
C11 C 0.1962(14) 0.2592(6) 0.5276(6) 0.143(6) Uani 1 1 d U
H11a H 0.2813 0.2443 0.5379 0.215 Uiso 1 1 calc R
H11b H 0.1848 0.2160 0.5003 0.215 Uiso 1 1 calc R
H11c H 0.1374 0.2612 0.5784 0.215 Uiso 1 1 calc R
C12 C 0.3556(5) 0.0324(3) 0.1983(3) 0.0233(10) Uani 1 1 d U
C13 C 0.2413(6) 0.0086(4) 0.2289(4) 0.0441(15) Uani 1 1 d U
H13 H 0.1670 0.0503 0.2418 0.059 Uiso 1 1 calc R
C14 C 0.2407(8) -0.0803(4) 0.2397(5) 0.059(2) Uani 1 1 d U
H14 H 0.1646 -0.0978 0.2594 0.078 Uiso 1 1 calc R
C15 C 0.3499(7) -0.1411(4) 0.2219(4) 0.0451(16) Uani 1 1 d U
H15 H 0.3476 -0.1996 0.2286 0.060 Uiso 1 1 calc R
C16 C 0.4647(8) -0.1165(4) 0.1938(4) 0.0474(16) Uani 1 1 d U
H16 H 0.5396 -0.1585 0.1836 0.063 Uiso 1 1 calc R
C17 C 0.4668(6) -0.0288(3) 0.1811(3) 0.0343(12) Uani 1 1 d U
H17 H 0.5429 -0.0114 0.1611 0.046 Uiso 1 1 calc R
C18 C 0.3449(4) 0.1906(3) 0.1328(3) 0.0179(8) Uani 1 1 d U
C19 C 0.3025(5) 0.1932(3) 0.0524(3) 0.0229(10) Uani 1 1 d U
C20 C 0.4004(5) 0.2326(4) -0.0160(3) 0.0350(13) Uani 1 1 d U
H20a H 0.4826 0.1936 -0.0173 0.053 Uiso 1 1 calc R
H20b H 0.4039 0.2881 -0.0052 0.053 Uiso 1 1 calc R
H20c H 0.3749 0.2403 -0.0678 0.053 Uiso 1 1 calc R
C21 C 0.1729(5) 0.2581(4) 0.0540(3) 0.0275(10) Uani 1 1 d U
H21a H 0.1469 0.2661 0.0023 0.041 Uiso 1 1 calc R
H21b H 0.1794 0.3132 0.0642 0.041 Uiso 1 1 calc R
H21c H 0.1113 0.2355 0.0965 0.041 Uiso 1 1 calc R
C22 C 0.2941(9) 0.1075(4) 0.0325(4) 0.058(2) Uani 1 1 d U
H22a H 0.3737 0.0660 0.0349 0.087 Uiso 1 1 calc R
H22b H 0.2752 0.1168 -0.0213 0.087 Uiso 1 1 calc R
H22c H 0.2282 0.0855 0.0714 0.087 Uiso 1 1 calc R
C23 C 0.7139(4) 0.3664(3) 0.0223(3) 0.0165(8) Uani 1 1 d U
C24 C 0.6299(5) 0.4175(3) -0.0273(3) 0.0231(10) Uani 1 1 d U
H24 H 0.5502 0.4064 -0.0219 0.031 Uiso 1 1 calc R
C25 C 0.6663(5) 0.4856(3) -0.0856(3) 0.0307(11) Uani 1 1 d U
H25 H 0.6114 0.5200 -0.1197 0.041 Uiso 1 1 calc R
C26 C 0.7848(6) 0.5017(4) -0.0920(3) 0.0339(12) Uani 1 1 d U
H26 H 0.8090 0.5473 -0.1305 0.045 Uiso 1 1 calc R
C27 C 0.8675(5) 0.4506(4) -0.0419(3) 0.0312(11) Uani 1 1 d U
H27 H 0.9471 0.4619 -0.0473 0.041 Uiso 1 1 calc R
C28 C 0.8323(5) 0.3822(3) 0.0167(3) 0.0215(9) Uani 1 1 d U
H28 H 0.8871 0.3481 0.0511 0.029 Uiso 1 1 calc R
C29 C 0.6903(4) 0.2150(3) 0.0892(3) 0.0151(8) Uani 1 1 d U
C30 C 0.7795(4) 0.1648(3) 0.0227(3) 0.0187(8) Uani 1 1 d U
C31 C 0.9156(4) 0.1463(3) 0.0394(3) 0.0240(10) Uani 1 1 d U
H31a H 0.9414 0.2004 0.0313 0.036 Uiso 1 1 calc R
H31b H 0.9723 0.1092 0.0027 0.036 Uiso 1 1 calc R
H31c H 0.9177 0.1178 0.0947 0.036 Uiso 1 1 calc R
C32 C 0.7746(5) 0.2125(3) -0.0652(3) 0.0273(10) Uani 1 1 d U
H32a H 0.6878 0.2365 -0.0713 0.041 Uiso 1 1 calc R
H32b H 0.8144 0.1720 -0.1028 0.041 Uiso 1 1 calc R
H32c H 0.8186 0.2589 -0.0764 0.041 Uiso 1 1 calc R
C33 C 0.7426(5) 0.0770(3) 0.0322(3) 0.0268(10) Uani 1 1 d U
H33a H 0.7517 0.0446 0.0855 0.040 Uiso 1 1 calc R
H33b H 0.7969 0.0440 -0.0086 0.040 Uiso 1 1 calc R
H33c H 0.6560 0.0875 0.0255 0.040 Uiso 1 1 calc R
C34 C 0.6771(5) 0.1027(4) 0.4561(3) 0.0276(11) Uani 1 1 d U
C35 C 0.8030(5) 0.0592(4) 0.4442(3) 0.0345(12) Uani 1 1 d U
H35 H 0.8617 0.0810 0.4022 0.046 Uiso 1 1 calc R
C36 C 0.8404(6) -0.0175(4) 0.4961(4) 0.0470(16) Uani 1 1 d U
H36 H 0.9247 -0.0482 0.4890 0.062 Uiso 1 1 calc R
C37 C 0.7518(7) -0.0484(5) 0.5585(4) 0.060(2) Uani 1 1 d U
H37 H 0.7774 -0.0998 0.5935 0.080 Uiso 1 1 calc R
C38 C 0.6269(8) -0.0045(6) 0.5696(4) 0.070(3) Uani 1 1 d U
H38 H 0.5681 -0.0254 0.6121 0.093 Uiso 1 1 calc R
C39 C 0.5898(7) 0.0702(5) 0.5175(4) 0.0541(19) Uani 1 1 d U
H39 H 0.5048 0.0995 0.5236 0.072 Uiso 1 1 calc R
C40 C 0.6131(5) 0.2622(4) 0.3993(3) 0.0264(10) Uani 1 1 d U
C41 C 0.6484(6) 0.2998(5) 0.4650(4) 0.0407(14) Uani 1 1 d U
C42 C 0.5671(7) 0.2722(8) 0.5487(5) 0.085(3) Uani 1 1 d U
H42a H 0.5754 0.3040 0.5882 0.128 Uiso 1 1 calc R
H42b H 0.5958 0.2106 0.5662 0.128 Uiso 1 1 calc R
H42c H 0.4797 0.2847 0.5432 0.128 Uiso 1 1 calc R
C43 C 0.7873(6) 0.2628(6) 0.4731(4) 0.0536(18) Uani 1 1 d U
H43a H 0.8400 0.2681 0.4201 0.080 Uiso 1 1 calc R
H43b H 0.7992 0.2023 0.4973 0.080 Uiso 1 1 calc R
H43c H 0.8101 0.2947 0.5071 0.080 Uiso 1 1 calc R
C44 C 0.6232(15) 0.3965(6) 0.4416(8) 0.135(5) Uani 1 1 d U
H44a H 0.6470 0.4213 0.4808 0.202 Uiso 1 1 calc R
H44b H 0.5345 0.4194 0.4403 0.202 Uiso 1 1 calc R
H44c H 0.6719 0.4111 0.3886 0.202 Uiso 1 1 calc R
N5 N 0.9856(4) 0.1826(3) 0.2750(3) 0.0272(9) Uani 1 1 d U
C45 C 0.8777(5) 0.2304(3) 0.2505(3) 0.0276(11) Uani 1 1 d U
H45 H 0.8177 0.2009 0.2474 0.037 Uiso 1 1 calc R
C46 C 0.8501(5) 0.3198(3) 0.2297(3) 0.0258(10) Uani 1 1 d U
H46 H 0.7727 0.3501 0.2150 0.034 Uiso 1 1 calc R
C47 C 0.9414(5) 0.3635(3) 0.2314(3) 0.0276(10) Uani 1 1 d U
H47 H 0.9267 0.4240 0.2171 0.037 Uiso 1 1 calc R
C48 C 1.0550(5) 0.3160(3) 0.2547(3) 0.0241(10) Uani 1 1 d U
H48 H 1.1182 0.3438 0.2554 0.032 Uiso 1 1 calc R
C49 C 1.0724(5) 0.2264(3) 0.2767(3) 0.0244(10) Uani 1 1 d U
H49 H 1.1479 0.1949 0.2936 0.032 Uiso 1 1 calc R
N6 N 0.7911(7) -0.1782(5) 0.2387(5) 0.077(2) Uani 1 1 d U
C50 C 0.7152(7) -0.1244(6) 0.2895(5) 0.066(2) Uani 1 1 d U
H50 H 0.6436 -0.1410 0.3223 0.088 Uiso 1 1 calc R
C51 C 0.7375(7) -0.0464(5) 0.2955(5) 0.0567(18) Uani 1 1 d U
H51 H 0.6816 -0.0096 0.3299 0.075 Uiso 1 1 calc R
C52 C 0.8433(10) -0.0252(5) 0.2496(5) 0.068(2) Uani 1 1 d U
H52 H 0.8626 0.0264 0.2536 0.090 Uiso 1 1 calc R
C53 C 0.9237(8) -0.0781(5) 0.1969(4) 0.0513(16) Uani 1 1 d U
H53 H 0.9971 -0.0631 0.1651 0.068 Uiso 1 1 calc R
C54 C 0.8927(6) -0.1528(4) 0.1925(4) 0.0417(14) Uani 1 1 d U
H54 H 0.9450 -0.1881 0.1555 0.056 Uiso 1 1 calc R
N7 N 0.7596(7) 0.6306(4) 0.1896(4) 0.0576(16) Uani 1 1 d U
C55 C 0.7527(6) 0.5794(4) 0.1355(3) 0.0366(12) Uani 1 1 d U
H55 H 0.8108 0.5768 0.0868 0.049 Uiso 1 1 calc R
C56 C 0.6610(6) 0.5330(3) 0.1532(4) 0.0333(12) Uani 1 1 d U
H56 H 0.6558 0.4990 0.1166 0.044 Uiso 1 1 calc R
C57 C 0.5787(8) 0.5367(6) 0.2237(5) 0.069(3) Uani 1 1 d U
H57 H 0.5170 0.5043 0.2355 0.091 Uiso 1 1 calc R
C58 C 0.5818(9) 0.5860(6) 0.2786(5) 0.072(3) Uani 1 1 d U
H58 H 0.5238 0.5877 0.3274 0.096 Uiso 1 1 calc R
C59 C 0.6714(9) 0.6320(5) 0.2599(5) 0.059(2) Uani 1 1 d U
H59 H 0.6737 0.6668 0.2966 0.079 Uiso 1 1 calc R

loop_
_atom_site_aniso_label
_atom_site_aniso_U_11
_atom_site_aniso_U_22
_atom_site_aniso_U_33
_atom_site_aniso_U_23
_atom_site_aniso_U_13
_atom_site_aniso_U_12
Ce1 0.01433(12) 0.01728(11) 0.01125(10) -0.00200(7) -0.00512(9) -0.00514(9)
O1 0.0191(17) 0.0253(15) 0.0137(14) -0.0047(12) -0.0016(12) -0.0026(12)
O2 0.0232(18) 0.0227(15) 0.0198(16) -0.0050(12) 0.0031(13) -0.0071(13)
O3 0.0292(19) 0.0214(15) 0.0135(15) -0.0004(11) -0.0117(13) -0.0114(13)
O4 0.0241(17) 0.0138(14) 0.0194(15) -0.0005(11) -0.0113(13) -0.0065(12)
O5 0.0126(15) 0.0192(14) 0.0166(15) -0.0047(11) -0.0016(11) -0.0048(11)
O6 0.0240(17) 0.0144(14) 0.0215(16) -0.0002(12) -0.0053(13) -0.0052(12)
O7 0.0260(18) 0.0243(16) 0.0183(16) 0.0029(12) -0.0177(13) -0.0080(13)
O8 0.0223(18) 0.0300(17) 0.0193(16) -0.0059(13) -0.0081(13) -0.0067(14)
N1 0.016(2) 0.0272(19) 0.0171(18) -0.0062(14) -0.0001(14) -0.0022(15)
N2 0.023(2) 0.0182(17) 0.0170(18) -0.0005(14) -0.0096(15) -0.0075(15)
N3 0.0122(18) 0.0191(16) 0.0110(16) -0.0026(13) -0.0009(13) -0.0039(13)
N4 0.028(2) 0.039(2) 0.0134(18) -0.0004(16) -0.0126(16) -0.0130(18)
C1 0.018(2) 0.024(2) 0.020(2) -0.0093(17) 0.0008(17) -0.0027(17)
C2 0.024(3) 0.033(2) 0.023(2) -0.0104(19) -0.0048(19) -0.005(2)
C3 0.036(3) 0.032(2) 0.028(3) -0.011(2) -0.002(2) -0.018(2)
C4 0.032(3) 0.022(2) 0.032(3) -0.008(2) 0.001(2) -0.006(2)
C5 0.019(3) 0.029(3) 0.047(3) -0.016(2) -0.006(2) 0.004(2)
C6 0.023(3) 0.028(2) 0.038(3) -0.013(2) -0.005(2) -0.0063(19)
C7 0.026(3) 0.030(2) 0.021(2) -0.0071(18) 0.0010(18) -0.0072(19)
C8 0.031(3) 0.030(3) 0.022(2) -0.0051(19) 0.010(2) -0.001(2)
C9 0.061(5) 0.136(7) 0.030(3) -0.041(4) 0.016(3) -0.055(5)
C10 0.035(3) 0.167(9) 0.030(3) -0.029(4) 0.010(3) -0.053(4)
C11 0.202(12) 0.048(4) 0.068(6) 0.018(4) 0.094(7) 0.041(6)
C12 0.033(3) 0.020(2) 0.024(2) -0.0019(17) -0.014(2) -0.0119(18)
C13 0.037(3) 0.029(3) 0.073(4) 0.003(3) -0.023(3) -0.017(2)
C14 0.061(4) 0.038(3) 0.092(6) 0.013(3) -0.036(4) -0.036(3)
C15 0.087(5) 0.020(2) 0.043(3) 0.004(2) -0.033(3) -0.025(3)
C16 0.080(5) 0.023(3) 0.033(3) -0.011(2) 0.000(3) -0.005(3)
C17 0.050(3) 0.023(2) 0.027(3) -0.008(2) 0.005(2) -0.010(2)
C18 0.023(2) 0.019(2) 0.015(2) -0.0037(16) -0.0072(17) -0.0055(17)
C19 0.028(3) 0.025(2) 0.022(2) -0.0046(18) -0.0167(19) -0.0061(19)
C20 0.023(3) 0.060(4) 0.021(2) -0.005(2) -0.007(2) -0.007(2)
C21 0.019(2) 0.044(3) 0.022(2) 0.001(2) -0.0091(19) -0.012(2)
C22 0.118(7) 0.030(3) 0.048(4) -0.003(3) -0.056(4) -0.019(3)
C23 0.017(2) 0.0156(19) 0.016(2) -0.0031(15) 0.0004(16) -0.0063(16)
C24 0.020(2) 0.026(2) 0.022(2) 0.0017(18) -0.0046(18) -0.0069(18)
C25 0.032(3) 0.031(3) 0.024(2) 0.005(2) -0.004(2) -0.007(2)
C26 0.040(3) 0.031(3) 0.029(3) 0.004(2) 0.002(2) -0.017(2)
C27 0.029(3) 0.039(3) 0.031(3) -0.006(2) 0.002(2) -0.022(2)
C28 0.020(2) 0.025(2) 0.022(2) -0.0068(18) -0.0046(18) -0.0067(18)
C29 0.0087(19) 0.0220(19) 0.0171(19) -0.0040(15) -0.0063(15) -0.0037(15)
C30 0.015(2) 0.021(2) 0.023(2) -0.0097(17) -0.0040(17) -0.0041(17)
C31 0.011(2) 0.029(2) 0.034(3) -0.013(2) -0.0044(19) -0.0017(18)
C32 0.032(3) 0.035(3) 0.018(2) -0.0111(18) -0.007(2) -0.004(2)
C33 0.019(2) 0.024(2) 0.041(3) -0.017(2) -0.002(2) -0.0043(19)
C34 0.026(3) 0.044(3) 0.015(2) 0.009(2) -0.0146(19) -0.013(2)
C35 0.028(3) 0.047(3) 0.032(3) 0.006(2) -0.015(2) -0.014(2)
C36 0.034(3) 0.055(4) 0.050(4) 0.011(3) -0.028(3) -0.004(3)
C37 0.062(4) 0.073(5) 0.045(4) 0.031(4) -0.033(3) -0.025(4)
C38 0.058(4) 0.099(6) 0.037(4) 0.041(4) -0.012(3) -0.028(4)
C39 0.031(3) 0.088(5) 0.031(3) 0.022(3) -0.010(3) -0.015(3)
C40 0.023(3) 0.039(3) 0.022(2) -0.007(2) -0.0052(19) -0.014(2)
C41 0.037(3) 0.063(4) 0.035(3) -0.024(3) -0.020(2) -0.009(3)
C42 0.029(4) 0.202(10) 0.054(4) -0.077(5) 0.007(3) -0.043(5)
C43 0.027(3) 0.107(6) 0.046(4) -0.037(4) -0.001(3) -0.034(3)
C44 0.253(15) 0.057(5) 0.147(9) -0.043(5) -0.150(10) -0.007(6)
N5 0.020(2) 0.036(2) 0.023(2) 0.0018(17) -0.0017(16) -0.0089(17)
C45 0.024(2) 0.039(3) 0.030(2) -0.007(2) -0.007(2) -0.020(2)
C46 0.017(2) 0.038(3) 0.025(2) -0.005(2) -0.0090(19) -0.007(2)
C47 0.030(3) 0.029(2) 0.028(2) 0.0007(19) -0.013(2) -0.011(2)
C48 0.019(2) 0.036(3) 0.020(2) -0.0025(19) -0.0072(18) -0.009(2)
C49 0.022(2) 0.033(2) 0.019(2) 0.0038(18) -0.0093(18) -0.0075(19)
N6 0.079(5) 0.076(5) 0.091(5) -0.050(4) 0.022(4) -0.047(4)
C50 0.046(4) 0.100(6) 0.069(5) -0.046(4) 0.009(3) -0.035(4)
C51 0.051(4) 0.052(4) 0.065(5) -0.028(3) -0.024(3) 0.017(3)
C52 0.125(7) 0.034(3) 0.052(4) 0.001(3) -0.019(4) -0.035(4)
C53 0.062(5) 0.056(4) 0.040(4) 0.004(3) -0.010(3) -0.028(3)
C54 0.039(3) 0.033(3) 0.049(4) -0.007(3) -0.008(3) -0.001(2)
N7 0.084(4) 0.053(3) 0.052(3) 0.008(3) -0.034(3) -0.039(3)
C55 0.045(3) 0.038(3) 0.029(3) 0.000(2) -0.011(2) -0.013(2)
C56 0.037(3) 0.024(2) 0.042(3) -0.012(2) -0.013(2) -0.003(2)
C57 0.058(5) 0.082(5) 0.087(6) -0.056(5) 0.019(4) -0.047(4)
C58 0.088(6) 0.083(6) 0.065(5) -0.051(5) 0.023(4) -0.052(5)
C59 0.096(6) 0.055(4) 0.047(4) -0.020(3) -0.019(4) -0.034(4)

loop_
_atom_type_symbol
_atom_type_description
_atom_type_scat_dispersion_real
_atom_type_scat_dispersion_imag
_atom_type_scat_source
C C 0.0033 0.0016 'International Tables Vol C Tables 4.2.6.8 and 6.1.1.4'
H H 0.0000 0.0000 'International Tables Vol C Tables 4.2.6.8 and 6.1.1.4'
N N 0.0061 0.0033 'International Tables Vol C Tables 4.2.6.8 and 6.1.1.4'
O O 0.0106 0.0060 'International Tables Vol C Tables 4.2.6.8 and 6.1.1.4'
Ce Ce -0.2486 2.6331 'International Tables Vol C Tables 4.2.6.8 and 6.1.1.4'

loop_
_geom_angle_atom_site_label_1
_geom_angle_atom_site_label_2
_geom_angle_atom_site_label_3
_geom_angle
O7 Ce1 O3 79.84(11)
O7 Ce1 O5 114.09(11)
O3 Ce1 O5 134.81(11)
O7 Ce1 O1 135.95(12)
O3 Ce1 O1 119.87(12)
O5 Ce1 O1 80.95(11)
O7 Ce1 O4 140.41(11)
O3 Ce1 O4 64.78(10)
O5 Ce1 O4 82.47(11)
O1 Ce1 O4 80.03(11)
O7 Ce1 O2 83.96(12)
O3 Ce1 O2 79.43(11)
O5 Ce1 O2 141.81(11)
O1 Ce1 O2 64.29(11)
O4 Ce1 O2 105.25(12)
O7 Ce1 O8 64.38(11)
O3 Ce1 O8 137.06(11)
O5 Ce1 O8 83.68(11)
O1 Ce1 O8 77.50(11)
O4 Ce1 O8 155.16(11)
O2 Ce1 O8 74.16(12)
O7 Ce1 O6 79.14(12)
O3 Ce1 O6 77.73(11)
O5 Ce1 O6 64.43(10)
O1 Ce1 O6 140.15(11)
O4 Ce1 O6 76.57(11)
O2 Ce1 O6 153.60(11)
O8 Ce1 O6 115.31(12)
N1 O1 Ce1 121.0(2)
C7 O2 Ce1 119.3(3)
N2 O3 Ce1 120.0(2)
C18 O4 Ce1 118.6(3)
N3 O5 Ce1 121.8(2)
C29 O6 Ce1 119.0(3)
N4 O7 Ce1 121.7(3)
C40 O8 Ce1 118.6(3)
C7 N1 O1 115.4(4)
C7 N1 C1 133.5(4)
O1 N1 C1 111.1(3)
C18 N2 O3 115.9(3)
C18 N2 C12 133.0(4)
O3 N2 C12 111.0(3)
C29 N3 O5 116.2(3)
C29 N3 C23 131.3(4)
O5 N3 C23 112.4(3)
C40 N4 O7 116.8(4)
C40 N4 C34 131.3(4)
O7 N4 C34 111.9(4)
C6 C1 C2 120.1(4)
C6 C1 N1 120.5(4)
C2 C1 N1 119.2(4)
C1 C2 C3 119.7(5)
C2 C3 C4 120.0(5)
C5 C4 C3 119.7(5)
C4 C5 C6 120.6(5)
C1 C6 C5 119.9(5)
O2 C7 N1 117.4(4)
O2 C7 C8 120.3(4)
N1 C7 C8 122.2(4)
C9 C8 C10 110.1(6)
C9 C8 C11 106.2(8)
C10 C8 C11 110.4(8)
C9 C8 C7 112.8(5)
C10 C8 C7 110.1(5)
C11 C8 C7 107.2(5)
C17 C12 C13 121.6(5)
C17 C12 N2 118.1(5)
C13 C12 N2 120.0(5)
C12 C13 C14 118.0(6)
C15 C14 C13 120.8(6)
C14 C15 C16 120.5(5)
C15 C16 C17 119.5(6)
C12 C17 C16 119.6(6)
O4 C18 N2 116.8(4)
O4 C18 C19 117.0(4)
N2 C18 C19 126.3(4)
C22 C19 C18 117.5(4)
C22 C19 C21 109.6(5)
C18 C19 C21 106.9(4)
C22 C19 C20 108.7(5)
C18 C19 C20 105.5(4)
C21 C19 C20 108.1(4)
C28 C23 C24 121.7(4)
C28 C23 N3 120.0(4)
C24 C23 N3 118.0(4)
C23 C24 C25 119.3(5)
C26 C25 C24 119.5(5)
C27 C26 C25 120.7(5)
C26 C27 C28 120.4(5)
C23 C28 C27 118.3(5)
O6 C29 N3 117.4(4)
O6 C29 C30 119.2(4)
N3 C29 C30 123.3(4)
C33 C30 C29 107.5(4)
C33 C30 C32 108.8(4)
C29 C30 C32 114.6(4)
C33 C30 C31 108.5(4)
C29 C30 C31 107.5(3)
C32 C30 C31 109.8(4)
C39 C34 C35 120.9(5)
C39 C34 N4 118.3(5)
C35 C34 N4 120.4(5)
C34 C35 C36 118.6(5)
C37 C36 C35 119.7(6)
C38 C37 C36 121.0(6)
C39 C38 C37 119.2(7)
C38 C39 C34 120.5(7)
O8 C40 N4 116.7(4)
O8 C40 C41 119.6(5)
N4 C40 C41 123.7(5)
C44 C41 C43 110.2(8)
C44 C41 C40 107.9(5)
C43 C41 C40 111.6(5)
C44 C41 C42 111.7(9)
C43 C41 C42 107.0(6)
C40 C41 C42 108.4(5)
C45 N5 C49 116.7(4)
N5 C45 C46 124.4(4)
C45 C46 C47 117.8(5)
C46 C47 C48 119.2(5)
C49 C48 C47 118.6(5)
N5 C49 C48 123.2(5)
C54 N6 C50 117.0(7)
N6 C50 C51 123.4(7)
C52 C51 C50 117.1(7)
C51 C52 C53 121.5(7)
C54 C53 C52 117.7(7)
N6 C54 C53 123.1(7)
C59 N7 C55 117.2(6)
C56 C55 N7 120.2(6)
C57 C56 C55 119.4(6)
C56 C57 C58 122.5(7)
C59 C58 C57 117.4(7)
C58 C59 N7 123.4(6)

loop_
_geom_bond_atom_site_label_1
_geom_bond_atom_site_label_2
_geom_bond_distance
Ce1 O7 2.259(3)
Ce1 O3 2.260(3)
Ce1 O5 2.270(3)
Ce1 O1 2.270(3)
Ce1 O4 2.407(3)
Ce1 O2 2.429(3)
Ce1 O8 2.439(3)
Ce1 O6 2.444(3)
O1 N1 1.382(5)
O2 C7 1.246(6)
O3 N2 1.380(4)
O4 C18 1.264(5)
O5 N3 1.384(5)
O6 C29 1.269(5)
O7 N4 1.369(5)
O8 C40 1.279(6)
N1 C7 1.334(6)
N1 C1 1.425(6)
N2 C18 1.328(6)
N2 C12 1.440(6)
N3 C29 1.320(6)
N3 C23 1.441(5)
N4 C40 1.314(7)
N4 C34 1.445(6)
C1 C6 1.381(7)
C1 C2 1.390(7)
C2 C3 1.391(7)
C3 C4 1.397(8)
C4 C5 1.373(8)
C5 C6 1.390(7)
C7 C8 1.533(7)
C8 C9 1.488(9)
C8 C10 1.511(10)
C8 C11 1.528(9)
C12 C17 1.375(8)
C12 C13 1.380(8)
C13 C14 1.404(8)
C14 C15 1.360(11)
C15 C16 1.387(11)
C16 C17 1.387(8)
C18 C19 1.534(6)
C19 C22 1.516(7)
C19 C21 1.536(7)
C19 C20 1.558(8)
C23 C28 1.384(6)
C23 C24 1.385(6)
C24 C25 1.396(7)
C25 C26 1.384(8)
C26 C27 1.382(8)
C27 C28 1.397(7)
C29 C30 1.539(6)
C30 C33 1.539(6)
C30 C32 1.539(6)
C30 C31 1.542(6)
C34 C39 1.376(8)
C34 C35 1.379(8)
C35 C36 1.383(8)
C36 C37 1.383(10)
C37 C38 1.371(11)
C38 C39 1.362(9)
C40 C41 1.541(7)
C41 C44 1.487(12)
C41 C43 1.528(9)
C41 C42 1.552(10)
N5 C45 1.344(7)
N5 C49 1.345(7)
C45 C46 1.374(8)
C46 C47 1.386(7)
C47 C48 1.387(7)
C48 C49 1.382(7)
N6 C54 1.330(9)
N6 C50 1.342(10)
C50 C51 1.369(11)
C51 C52 1.339(12)
C52 C53 1.371(11)
C53 C54 1.354(10)
N7 C59 1.365(10)
N7 C55 1.383(8)
C55 C56 1.363(8)
C56 C57 1.337(10)
C57 C58 1.358(10)
C58 C59 1.338(11)
